data_2237767
loop_
_publ_author_name
'Kumar, M. Krishna'
'Sudhahar, S.'
'Sornamurthy, B. M.'
'Chakkaravarthi, G.'
'Kumar, R. Mohan'

_publ_section_title
;
 4-(4-Bromostyryl)-1-methylpyridinium tosylate
;
_journal_coeditor_code BT6900
_journal_issue 5
_journal_name_full 'Acta Crystallographica Section E'
_journal_page_first o694
_journal_paper_doi 10.1107/S1600536813009227
_journal_volume 69
_journal_year 2013
_chemical_formula_iupac 'C14 H13 Br N +, C7 H7 O3 S -'
_chemical_formula_moiety 'C14 H13 Br N, C7 H7 O3 S'
_chemical_formula_sum 'C21 H20 Br N O3 S'
_chemical_formula_weight 446.35
_chemical_name_common
;
4-(4-Bromostyryl)-1-methylpyridinium tosylate
;
_chemical_name_systematic
;
4-[2-(4-Bromophenyl)ethenyl]-1-methylpyridin-1-ium 4-methylbenzene-1-sulfonate
;
_space_group_IT_number 14
_symmetry_cell_setting monoclinic
_symmetry_space_group_name_Hall '-P 2ybc'
_symmetry_space_group_name_H-M 'P 1 21/c 1'
_atom_sites_solution_hydrogens geom
_atom_sites_solution_primary direct
_atom_sites_solution_secondary difmap
_audit_creation_method SHELXL-97
_cell_angle_alpha 90.00
_cell_angle_beta 94.4690(10)
_cell_angle_gamma 90.00
_cell_formula_units_Z 4
_cell_length_a 9.0502(2)
_cell_length_b 6.42010(10)
_cell_length_c 33.9280(7)
_cell_measurement_reflns_used 4367
_cell_measurement_temperature 295(2)
_cell_measurement_theta_max 24.077
_cell_measurement_theta_min 2.408
_cell_volume 1965.33(7)
_computing_cell_refinement 'SAINT (Bruker, 2004)'
_computing_data_collection 'APEX2 (Bruker, 2004)'
_computing_data_reduction 'SAINT (Bruker, 2004)'
_computing_molecular_graphics 'PLATON (Spek, 2009)'
_computing_publication_material 'SHELXL97 (Sheldrick, 2008)'
_computing_structure_refinement 'SHELXL97 (Sheldrick, 2008)'
_computing_structure_solution 'SHELXS97 (Sheldrick, 2008)'
_diffrn_ambient_temperature 295(2)
_diffrn_measured_fraction_theta_full 0.993
_diffrn_measured_fraction_theta_max 0.993
_diffrn_measurement_device_type 'Bruker APEXII CCD'
_diffrn_measurement_method '\w and \f scan'
_diffrn_radiation_monochromator graphite
_diffrn_radiation_source 'fine-focus sealed tube'
_diffrn_radiation_type MoK\a
_diffrn_radiation_wavelength 0.71073
_diffrn_reflns_av_R_equivalents 0.0437
_diffrn_reflns_av_sigmaI/netI 0.0510
_diffrn_reflns_limit_h_max 12
_diffrn_reflns_limit_h_min -12
_diffrn_reflns_limit_k_max 8
_diffrn_reflns_limit_k_min -8
_diffrn_reflns_limit_l_max 47
_diffrn_reflns_limit_l_min -47
_diffrn_reflns_number 22764
_diffrn_reflns_theta_full 29.84
_diffrn_reflns_theta_max 29.84
_diffrn_reflns_theta_min 2.41
_diffrn_standards_interval_time 0
_diffrn_standards_number 0
_exptl_absorpt_coefficient_mu 2.219
_exptl_absorpt_correction_T_max 0.6652
_exptl_absorpt_correction_T_min 0.5754
_exptl_absorpt_correction_type multi-scan
_exptl_absorpt_process_details '(SADABS; Sheldrick, 1996)'
_exptl_crystal_colour orange
_exptl_crystal_density_diffrn 1.509
_exptl_crystal_density_method 'not measured'
_exptl_crystal_description block
_exptl_crystal_F_000 912
_exptl_crystal_size_max 0.28
_exptl_crystal_size_mid 0.22
_exptl_crystal_size_min 0.20
_refine_diff_density_max 0.339
_refine_diff_density_min -0.299
_refine_ls_extinction_method none
_refine_ls_goodness_of_fit_ref 1.013
_refine_ls_hydrogen_treatment constr
_refine_ls_matrix_type full
_refine_ls_number_parameters 256
_refine_ls_number_reflns 5596
_refine_ls_number_restraints 1
_refine_ls_restrained_S_all 1.013
_refine_ls_R_factor_all 0.1165
_refine_ls_R_factor_gt 0.0490
_refine_ls_shift/su_max 0.000
_refine_ls_shift/su_mean 0.000
_refine_ls_structure_factor_coef Fsqd
_refine_ls_weighting_details 'calc w=1/[\s^2^(Fo^2^)+(0.0525P)^2^+0.7449P] where P=(Fo^2^+2Fc^2^)/3'
_refine_ls_weighting_scheme calc
_refine_ls_wR_factor_gt 0.1074
_refine_ls_wR_factor_ref 0.1301
_reflns_number_gt 3012
_reflns_number_total 5596
_reflns_threshold_expression >2\s(I)
_cod_data_source_file bt6900.cif
_cod_data_source_block I
_cod_original_sg_symbol_H-M 'P 21/c'
_cod_database_code 2237767
_cod_database_fobs_code 2237767

loop_
_symmetry_equiv_pos_as_xyz
'x, y, z'
'-x, y+1/2, -z+1/2'
'-x, -y, -z'
'x, -y-1/2, z-1/2'

loop_
_atom_site_type_symbol
_atom_site_label
_atom_site_fract_x
_atom_site_fract_y
_atom_site_fract_z
_atom_site_U_iso_or_equiv
_atom_site_adp_type
_atom_site_calc_flag
_atom_site_refinement_flags
_atom_site_occupancy
_atom_site_symmetry_multiplicity
_atom_site_disorder_assembly
_atom_site_disorder_group
Br Br1 0.6169(3) 0.7372(4) 0.03376(7) 0.0820(5) Uani d P 0.74(2) 1 A 1
Br Br1A 0.661(3) 0.7520(14) 0.0342(2) 0.114(3) Uani d P 0.26(2) 1 A 2
S S1 1.20686(7) 0.07504(10) 0.18347(2) 0.04224(18) Uani d . 1 1 . .
O O1 1.07764(19) -0.0120(3) 0.19985(6) 0.0565(5) Uani d . 1 1 . .
O O2 1.34369(19) -0.0096(3) 0.20147(6) 0.0577(5) Uani d . 1 1 . .
O O3 1.2060(3) 0.3000(3) 0.18168(7) 0.0682(6) Uani d . 1 1 . .
N N1 0.7301(2) -0.7025(3) 0.21855(6) 0.0415(5) Uani d . 1 1 A .
C C1 0.6600(4) 0.5062(5) 0.06660(8) 0.0565(8) Uani d . 1 1 . .
C C2 0.7976(4) 0.4692(5) 0.08326(10) 0.0673(9) Uani d . 1 1 A .
H H2 0.8749 0.5597 0.0788 0.081 Uiso calc R 1 1 . .
C C3 0.8230(3) 0.2970(5) 0.10686(10) 0.0627(8) Uani d . 1 1 . .
H H3 0.9181 0.2728 0.1183 0.075 Uiso calc R 1 1 A .
C C4 0.7112(3) 0.1586(4) 0.11408(8) 0.0473(6) Uani d U 1 1 A .
C C5 0.5724(3) 0.2032(5) 0.09664(11) 0.0670(9) Uani d . 1 1 . .
H H5 0.4941 0.1143 0.1009 0.080 Uiso calc R 1 1 A .
C C6 0.5463(4) 0.3750(5) 0.07309(11) 0.0714(9) Uani d . 1 1 A .
H H6 0.4514 0.4017 0.0616 0.086 Uiso calc R 1 1 . .
C C7 0.7449(3) -0.0240(4) 0.13914(8) 0.0504(7) Uani d U 1 1 . .
H H7 0.8441 -0.0491 0.1469 0.061 Uiso calc R 1 1 A .
C C8 0.6481(3) -0.1545(5) 0.15144(9) 0.0521(7) Uani d . 1 1 A .
H H8 0.5487 -0.1269 0.1443 0.063 Uiso calc R 1 1 . .
C C9 0.6818(3) -0.3409(4) 0.17554(8) 0.0455(6) Uani d . 1 1 . .
C C10 0.8234(3) -0.4050(4) 0.18908(8) 0.0493(7) Uani d . 1 1 A .
H H10 0.9046 -0.3240 0.1837 0.059 Uiso calc R 1 1 . .
C C11 0.8453(3) -0.5847(4) 0.21009(8) 0.0470(6) Uani d . 1 1 . .
H H11 0.9411 -0.6258 0.2186 0.056 Uiso calc R 1 1 A .
C C12 0.5923(3) -0.6440(5) 0.20655(9) 0.0512(7) Uani d . 1 1 . .
H H12 0.5127 -0.7259 0.2128 0.061 Uiso calc R 1 1 A .
C C13 0.5670(3) -0.4672(4) 0.18542(9) 0.0530(7) Uani d . 1 1 A .
H H13 0.4700 -0.4300 0.1774 0.064 Uiso calc R 1 1 . .
C C14 0.7558(3) -0.8921(4) 0.24243(9) 0.0569(7) Uani d . 1 1 . .
H H14A 0.7714 -0.8550 0.2698 0.085 Uiso calc R 1 1 A .
H H14B 0.8416 -0.9633 0.2343 0.085 Uiso calc R 1 1 . .
H H14C 0.6709 -0.9818 0.2387 0.085 Uiso calc R 1 1 . .
C C15 1.1957(2) -0.0120(4) 0.13392(7) 0.0364(5) Uani d . 1 1 . .
C C16 1.1865(3) -0.2225(4) 0.12499(9) 0.0510(7) Uani d . 1 1 . .
H H16 1.1866 -0.3207 0.1451 0.061 Uiso calc R 1 1 . .
C C17 1.1773(4) -0.2852(4) 0.08614(10) 0.0608(8) Uani d . 1 1 . .
H H17 1.1720 -0.4269 0.0805 0.073 Uiso calc R 1 1 . .
C C18 1.1756(3) -0.1453(5) 0.05514(9) 0.0552(7) Uani d . 1 1 . .
C C19 1.1841(3) 0.0620(4) 0.06475(9) 0.0581(8) Uani d . 1 1 . .
H H19 1.1825 0.1602 0.0446 0.070 Uiso calc R 1 1 . .
C C20 1.1949(3) 0.1286(4) 0.10329(9) 0.0506(7) Uani d . 1 1 . .
H H20 1.2017 0.2703 0.1088 0.061 Uiso calc R 1 1 . .
C C21 1.1620(5) -0.2217(6) 0.01292(11) 0.0876(12) Uani d . 1 1 . .
H H21A 1.2117 -0.1265 -0.0034 0.131 Uiso calc R 1 1 . .
H H21B 1.0592 -0.2301 0.0037 0.131 Uiso calc R 1 1 . .
H H21C 1.2065 -0.3571 0.0117 0.131 Uiso calc R 1 1 . .

loop_
_atom_site_aniso_label
_atom_site_aniso_U_11
_atom_site_aniso_U_22
_atom_site_aniso_U_33
_atom_site_aniso_U_12
_atom_site_aniso_U_13
_atom_site_aniso_U_23
Br1 0.1112(16) 0.0651(6) 0.0679(8) -0.0001(6) -0.0054(9) 0.0221(5)
Br1A 0.221(9) 0.0675(15) 0.056(2) -0.014(4) 0.035(3) 0.0058(14)
S1 0.0401(3) 0.0448(3) 0.0418(4) -0.0058(3) 0.0029(3) 0.0025(3)
O1 0.0419(10) 0.0793(14) 0.0494(12) -0.0104(9) 0.0113(9) 0.0024(10)
O2 0.0403(10) 0.0760(13) 0.0552(13) -0.0059(9) -0.0076(9) 0.0081(11)
O3 0.0979(16) 0.0441(11) 0.0628(15) -0.0029(11) 0.0076(12) -0.0069(10)
N1 0.0467(13) 0.0424(11) 0.0358(12) -0.0019(9) 0.0053(10) -0.0073(9)
C1 0.081(2) 0.0525(16) 0.0361(16) 0.0023(15) 0.0046(15) -0.0002(13)
C2 0.064(2) 0.070(2) 0.069(2) -0.0132(16) 0.0120(17) 0.0067(17)
C3 0.0457(17) 0.076(2) 0.066(2) 0.0034(15) 0.0024(15) 0.0074(17)
C4 0.0510(16) 0.0518(14) 0.0388(15) 0.0038(12) 0.0018(12) -0.0070(11)
C5 0.0480(17) 0.073(2) 0.079(2) -0.0073(15) -0.0014(16) 0.0167(18)
C6 0.061(2) 0.076(2) 0.075(2) 0.0052(17) -0.0104(17) 0.0167(19)
C7 0.0467(15) 0.0560(15) 0.0480(17) 0.0027(13) -0.0005(13) -0.0029(12)
C8 0.0437(15) 0.0581(16) 0.0536(18) 0.0031(13) -0.0022(13) -0.0059(14)
C9 0.0499(16) 0.0482(14) 0.0382(15) -0.0011(12) 0.0026(12) -0.0095(12)
C10 0.0436(15) 0.0543(15) 0.0497(17) -0.0118(12) 0.0026(12) 0.0000(13)
C11 0.0361(13) 0.0595(16) 0.0449(16) -0.0010(12) -0.0010(11) -0.0060(13)
C12 0.0409(15) 0.0594(17) 0.0534(18) -0.0091(12) 0.0052(13) -0.0055(14)
C13 0.0393(15) 0.0634(18) 0.0561(19) 0.0012(13) 0.0025(13) 0.0013(14)
C14 0.076(2) 0.0468(15) 0.0483(18) 0.0000(14) 0.0070(15) 0.0009(13)
C15 0.0309(12) 0.0393(12) 0.0389(14) 0.0003(9) 0.0024(10) 0.0049(10)
C16 0.0661(18) 0.0366(13) 0.0499(18) 0.0002(12) 0.0017(14) 0.0081(12)
C17 0.082(2) 0.0402(15) 0.060(2) -0.0009(14) 0.0030(17) -0.0045(14)
C18 0.0548(17) 0.0639(18) 0.0465(18) 0.0039(14) 0.0019(14) -0.0039(15)
C19 0.077(2) 0.0534(16) 0.0438(18) -0.0008(15) 0.0046(15) 0.0125(14)
C20 0.0622(17) 0.0384(13) 0.0515(18) -0.0031(12) 0.0069(14) 0.0067(12)
C21 0.111(3) 0.097(3) 0.054(2) 0.002(2) 0.003(2) -0.016(2)

loop_
_atom_type_symbol
_atom_type_description
_atom_type_scat_dispersion_real
_atom_type_scat_dispersion_imag
_atom_type_scat_source
C C 0.0033 0.0016 'International Tables Vol C Tables 4.2.6.8 and 6.1.1.4'
H H 0.0000 0.0000 'International Tables Vol C Tables 4.2.6.8 and 6.1.1.4'
N N 0.0061 0.0033 'International Tables Vol C Tables 4.2.6.8 and 6.1.1.4'
O O 0.0106 0.0060 'International Tables Vol C Tables 4.2.6.8 and 6.1.1.4'
S S 0.1246 0.1234 'International Tables Vol C Tables 4.2.6.8 and 6.1.1.4'
Br Br -0.2901 2.4595 'International Tables Vol C Tables 4.2.6.8 and 6.1.1.4'

loop_
_geom_angle_atom_site_label_1
_geom_angle_atom_site_label_2
_geom_angle_atom_site_label_3
_geom_angle
O2 S1 O3 113.31(13)
O2 S1 O1 112.63(12)
O3 S1 O1 113.60(13)
O2 S1 C15 105.49(12)
O3 S1 C15 106.03(12)
O1 S1 C15 104.81(11)
C12 N1 C11 120.1(2)
C12 N1 C14 120.3(2)
C11 N1 C14 119.6(2)
C2 C1 C6 120.6(3)
C2 C1 Br1 122.0(3)
C6 C1 Br1 117.4(3)
C2 C1 Br1A 109.9(10)
C6 C1 Br1A 129.5(10)
C1 C2 C3 119.5(3)
C1 C2 H2 120.2
C3 C2 H2 120.2
C2 C3 C4 122.0(3)
C2 C3 H3 119.0
C4 C3 H3 119.0
C5 C4 C3 116.5(3)
C5 C4 C7 123.9(3)
C3 C4 C7 119.6(2)
C6 C5 C4 121.9(3)
C6 C5 H5 119.1
C4 C5 H5 119.1
C1 C6 C5 119.6(3)
C1 C6 H6 120.2
C5 C6 H6 120.2
C8 C7 C4 125.7(3)
C8 C7 H7 117.1
C4 C7 H7 117.1
C7 C8 C9 125.9(3)
C7 C8 H8 117.1
C9 C8 H8 117.1
C13 C9 C10 116.0(3)
C13 C9 C8 119.2(2)
C10 C9 C8 124.9(2)
C11 C10 C9 121.1(2)
C11 C10 H10 119.5
C9 C10 H10 119.5
N1 C11 C10 120.5(2)
N1 C11 H11 119.8
C10 C11 H11 119.8
N1 C12 C13 120.9(3)
N1 C12 H12 119.6
C13 C12 H12 119.6
C12 C13 C9 121.5(3)
C12 C13 H13 119.2
C9 C13 H13 119.2
N1 C14 H14A 109.5
N1 C14 H14B 109.5
H14A C14 H14B 109.5
N1 C14 H14C 109.5
H14A C14 H14C 109.5
H14B C14 H14C 109.5
C20 C15 C16 118.5(3)
C20 C15 S1 120.5(2)
C16 C15 S1 120.9(2)
C17 C16 C15 119.5(3)
C17 C16 H16 120.2
C15 C16 H16 120.2
C16 C17 C18 122.4(3)
C16 C17 H17 118.8
C18 C17 H17 118.8
C19 C18 C17 116.9(3)
C19 C18 C21 122.7(3)
C17 C18 C21 120.4(3)
C18 C19 C20 121.8(3)
C18 C19 H19 119.1
C20 C19 H19 119.1
C19 C20 C15 120.8(3)
C19 C20 H20 119.6
C15 C20 H20 119.6
C18 C21 H21A 109.5
C18 C21 H21B 109.5
H21A C21 H21B 109.5
C18 C21 H21C 109.5
H21A C21 H21C 109.5
H21B C21 H21C 109.5

loop_
_geom_bond_atom_site_label_1
_geom_bond_atom_site_label_2
_geom_bond_distance
Br1 C1 1.878(4)
Br1A C1 1.924(9)
S1 O2 1.4435(19)
S1 O3 1.445(2)
S1 O1 1.4458(19)
S1 C15 1.767(3)
N1 C12 1.335(3)
N1 C11 1.337(3)
N1 C14 1.471(3)
C1 C2 1.348(4)
C1 C6 1.361(4)
C2 C3 1.374(4)
C2 H2 0.9300
C3 C4 1.383(4)
C3 H3 0.9300
C4 C5 1.376(4)
C4 C7 1.466(4)
C5 C6 1.372(4)
C5 H5 0.9300
C6 H6 0.9300
C7 C8 1.304(4)
C7 H7 0.9300
C8 C9 1.468(4)
C8 H8 0.9300
C9 C13 1.380(4)
C9 C10 1.390(4)
C10 C11 1.362(4)
C10 H10 0.9300
C11 H11 0.9300
C12 C13 1.352(4)
C12 H12 0.9300
C13 H13 0.9300
C14 H14A 0.9600
C14 H14B 0.9600
C14 H14C 0.9600
C15 C20 1.376(4)
C15 C16 1.387(3)
C16 C17 1.375(4)
C16 H16 0.9300
C17 C18 1.382(4)
C17 H17 0.9300
C18 C19 1.371(4)
C18 C21 1.510(5)
C19 C20 1.372(4)
C19 H19 0.9300
C20 H20 0.9300
C21 H21A 0.9600
C21 H21B 0.9600
C21 H21C 0.9600

loop_
_geom_hbond_atom_site_label_D
_geom_hbond_atom_site_label_H
_geom_hbond_atom_site_label_A
_geom_hbond_site_symmetry_A
_geom_hbond_distance_DH
_geom_hbond_distance_HA
_geom_hbond_distance_DA
_geom_hbond_angle_DHA
_geom_hbond_publ_flag
C10 H10 O1 . 0.93 2.57 3.415(3) 151 y
C20 H20 O3 . 0.93 2.48 2.873(4) 106 ?
C12 H12 O2 1_445 0.93 2.39 3.247(3) 153 y
C14 H14B O1 1_545 0.96 2.53 3.438(4) 157 y

loop_
_geom_torsion_atom_site_label_1
_geom_torsion_atom_site_label_2
_geom_torsion_atom_site_label_3
_geom_torsion_atom_site_label_4
_geom_torsion
C6 C1 C2 C3 0.2(5)
Br1 C1 C2 C3 -179.6(3)
Br1A C1 C2 C3 -178.3(3)
C1 C2 C3 C4 0.2(5)
C2 C3 C4 C5 -0.5(5)
C2 C3 C4 C7 179.3(3)
C3 C4 C5 C6 0.4(5)
C7 C4 C5 C6 -179.4(3)
C2 C1 C6 C5 -0.3(5)
Br1 C1 C6 C5 179.5(3)
Br1A C1 C6 C5 177.8(4)
C4 C5 C6 C1 0.0(6)
C5 C4 C7 C8 -7.5(5)
C3 C4 C7 C8 172.8(3)
C4 C7 C8 C9 178.1(3)
C7 C8 C9 C13 -178.3(3)
C7 C8 C9 C10 0.5(5)
C13 C9 C10 C11 1.3(4)
C8 C9 C10 C11 -177.5(3)
C12 N1 C11 C10 -0.3(4)
C14 N1 C11 C10 -177.9(3)
C9 C10 C11 N1 -0.8(4)
C11 N1 C12 C13 0.7(4)
C14 N1 C12 C13 178.3(3)
N1 C12 C13 C9 -0.1(5)
C10 C9 C13 C12 -0.9(4)
C8 C9 C13 C12 178.0(3)
O2 S1 C15 C20 -117.6(2)
O3 S1 C15 C20 2.8(2)
O1 S1 C15 C20 123.3(2)
O2 S1 C15 C16 62.9(2)
O3 S1 C15 C16 -176.7(2)
O1 S1 C15 C16 -56.2(2)
C20 C15 C16 C17 0.2(4)
S1 C15 C16 C17 179.7(2)
C15 C16 C17 C18 -0.5(5)
C16 C17 C18 C19 0.2(5)
C16 C17 C18 C21 -178.7(3)
C17 C18 C19 C20 0.5(5)
C21 C18 C19 C20 179.3(3)
C18 C19 C20 C15 -0.8(5)
C16 C15 C20 C19 0.5(4)
S1 C15 C20 C19 -179.1(2)
